data_4510044
loop_
_publ_author_name
'Sovago, Ioana'
'Gutmann, Matthias J'
'Hill, J Grant'
'Senn, Hans Martin'
'Thomas, Lynne H'
'Wilson, Chick C'
'Farrugia, Louis J'

_publ_section_title
;
 Experimental Electron Density and Neutron Diffraction Studies on the
 Polymorphs of Sulfathiazole.
;
_journal_issue 3
_journal_name_full 'Crystal growth &amp; design'
_journal_page_first 1227
_journal_page_last 1239
_journal_paper_doi 10.1021/cg401757z
_journal_volume 14
_journal_year 2014
_chemical_compound_source 'as described'
_chemical_formula_moiety 'C9 H9 N3 O2 S2'
_chemical_formula_sum 'C9 H9 N3 O2 S2'
_chemical_formula_weight 255.31
_space_group_crystal_system monoclinic
_space_group_IT_number 14
_space_group_name_Hall '-P 2ybc'
_space_group_name_H-M_alt 'P 1 21/c 1'
_symmetry_space_group_name_Hall '-P 2ybc'
_symmetry_space_group_name_H-M 'P 1 21/c 1'
_atom_sites_solution_hydrogens geom
_atom_sites_solution_primary direct
_atom_sites_solution_secondary direct
_cell_angle_alpha 90
_cell_angle_beta 107.8340(10)
_cell_angle_gamma 90
_cell_formula_units_Z 8
_cell_length_a 10.5235(2)
_cell_length_b 12.9016(2)
_cell_length_c 17.2177(3)
_cell_measurement_reflns_used 6739
_cell_measurement_temperature 105(2)
_cell_measurement_theta_max 30.03
_cell_measurement_theta_min 0.41
_cell_measurement_wavelength 0.71073
_cell_volume 2225.32(7)
_computing_cell_refinement 'HKL Scalepack (Otwinowski & Minor 1997)'
_computing_data_collection 'Collect (Bruker AXS BV, 1997-2004)'
_computing_data_reduction 'HKL Denzo and Scalepack (Otwinowski & Minor 1997)'
_computing_molecular_graphics 'ORTEP-3 for Windows (Farrugia, 2012)'
_computing_publication_material 'WinGX publication routines (Farrugia, 2012)'
_computing_structure_refinement 'SHELXL-2013 (Sheldrick, 2013)'
_computing_structure_solution 'SIR-92 (Altomare et al., 1994)'
_diffrn_ambient_temperature 105(2)
_diffrn_detector 'CCD plate'
_diffrn_measured_fraction_theta_full 1
_diffrn_measured_fraction_theta_max 1
_diffrn_measurement_device '95mm CCD camera on \k-goniostat'
_diffrn_measurement_device_type KappaCCD
_diffrn_measurement_method 'CCD rotation images, thick slices'
_diffrn_orient_matrix_UB_11 0.024444
_diffrn_orient_matrix_UB_12 0.032659
_diffrn_orient_matrix_UB_13 -0.046175
_diffrn_orient_matrix_UB_21 0.015742
_diffrn_orient_matrix_UB_22 0.067534
_diffrn_orient_matrix_UB_23 0.029937
_diffrn_orient_matrix_UB_31 0.095452
_diffrn_orient_matrix_UB_32 -0.019501
_diffrn_orient_matrix_UB_33 0.026344
_diffrn_radiation_monochromator 'horizonally mounted graphite crystal'
_diffrn_radiation_probe x-ray
_diffrn_radiation_type MoK\a
_diffrn_radiation_wavelength 0.71073
_diffrn_reflns_av_R_equivalents 0.041
_diffrn_reflns_limit_h_max 21
_diffrn_reflns_limit_h_min -21
_diffrn_reflns_limit_k_max 26
_diffrn_reflns_limit_k_min -26
_diffrn_reflns_limit_l_max 35
_diffrn_reflns_limit_l_min -35
_diffrn_reflns_number 456552
_diffrn_reflns_reduction_process
;
        Scaled and merged with Sortav
        R.H. Blessing, (1987) Cryst. Rev. 1, 3-58
        R.H. Blessing, (1989) J. Appl. Cryst. 22, 396-397
;
_diffrn_reflns_theta_full 25.242
_diffrn_reflns_theta_max 47.962
_diffrn_reflns_theta_min 2.009
_diffrn_source 'Enraf Nonius FR590'
_exptl_absorpt_coefficient_mu 0.466
_exptl_absorpt_correction_T_max 0.943
_exptl_absorpt_correction_T_min 0.466
_exptl_absorpt_correction_type gaussian
_exptl_absorpt_process_details
;
        P. Coppens, L. Leiserowitz, D Rabinovich,
        Acta Cryst.
        (1965), 18, 1035-1038
;
_exptl_crystal_colour colourless
_exptl_crystal_density_diffrn 1.524
_exptl_crystal_density_method 'not measured'
_exptl_crystal_description prism
_exptl_crystal_F_000 1056
_exptl_crystal_size_max 0.56
_exptl_crystal_size_mid 0.35
_exptl_crystal_size_min 0.13
_refine_diff_density_max 0.589
_refine_diff_density_min -0.274
_refine_diff_density_rms 0.055
_refine_ls_extinction_method none
_refine_ls_goodness_of_fit_ref 1.109
_refine_ls_matrix_type full
_refine_ls_number_parameters 687
_refine_ls_number_reflns 17353
_refine_ls_number_restraints 0
_refine_ls_R_factor_all 0.0448
_refine_ls_R_factor_gt 0.0242
_refine_ls_shift/su_max 0.00001
_refine_ls_structure_factor_coef F
_refine_ls_weighting_details
;
        calc w1 = 1/[s^2^(Fo)]
;
_refine_ls_weighting_scheme calc
_refine_ls_wR_factor_ref 0.0217
_reflns_number_gt 16581
_reflns_number_total 21249
_reflns_threshold_expression 'I > 2\s(I)'
_cod_data_source_file cg401757z_si_002.cif
_cod_data_source_block form_I_xd
_cod_depositor_comments
;Adding full bibliography for
 ./tmp-cod-update-bibliographies-29779/cifs/4510044.cif.
;
_cod_database_code 4510044

loop_
_space_group_symop_operation_xyz
'x, y, z'
'-x, y+1/2, -z+1/2'
'-x, -y, -z'
'x, -y-1/2, z-1/2'

loop_
_atom_local_axes_atom_label
_atom_local_axes_atom0
_atom_local_axes_ax1
_atom_local_axes_atom1
_atom_local_axes_atom2
_atom_local_axes_ax2
S(11) C(111) X S(11) N(10) Y
S(12) C(11) X S(12) C(13) Y
S(21) C(211) X S(21) N(20) Y
S(22) C(21) X S(22) C(23) Y
O(11) S(11) Z O(11) N(10) Y
O(12) S(11) Z O(12) N(10) Y
O(21) S(21) Z O(21) N(20) Y
O(22) S(21) Z O(22) N(20) Y
N(10) C(11) X N(10) S(11) Y
N(11) C(114) Z N(11) C(113) Y
N(15) C(14) X N(15) C(11) Y
N(20) C(21) X N(20) S(21) Y
N(21) C(214) Z N(21) C(213) Y
N(25) C(24) X N(25) C(21) Y
C(11) N(15) X C(11) S(12) Y
C(13) S(12) X C(13) C(14) Y
C(14) C(13) X C(14) N(15) Y
C(111) C(116) X C(111) C(112) Y
C(112) C(111) X C(112) C(113) Y
C(113) C(112) X C(113) C(114) Y
C(114) C(113) X C(114) C(115) Y
C(115) C(114) X C(115) C(116) Y
C(116) C(115) X C(116) C(111) Y
C(21) N(25) X C(21) S(22) Y
C(23) S(22) X C(23) C(24) Y
C(24) C(23) X C(24) N(25) Y
C(211) C(216) X C(211) C(212) Y
C(212) C(211) X C(212) C(213) Y
C(213) C(212) X C(213) C(214) Y
C(214) C(213) X C(214) C(215) Y
C(215) C(214) X C(215) C(216) Y
C(216) C(215) X C(216) C(211) Y
H(11A) N(11) Z H(11A) H(11B) Y
H(11B) N(11) Z H(11B) H(11A) Y
H(13) C(13) Z H(13) C(14) Y
H(14) C(14) Z H(14) N(15) Y
H(15) N(15) Z H(15) C(11) Y
H(112) C(112) Z H(112) C(111) Y
H(113) C(113) Z H(113) C(112) Y
H(115) C(115) Z H(115) C(114) Y
H(116) C(116) Z H(116) C(115) Y
H(21A) N(21) Z H(21A) H(21B) Y
H(21B) N(21) Z H(21B) H(21A) Y
H(23) C(23) Z H(23) C(24) Y
H(24) C(24) Z H(24) N(25) Y
H(25) N(25) Z H(25) C(21) Y
H(212) C(212) Z H(212) C(211) Y
H(213) C(213) Z H(213) C(212) Y
H(215) C(215) Z H(215) C(214) Y
H(216) C(216) Z H(216) C(215) Y

loop_
_atom_rho_multipole_atom_label
_atom_rho_multipole_coeff_Pv
_atom_rho_multipole_coeff_P00
_atom_rho_multipole_coeff_P11
_atom_rho_multipole_coeff_P1-1
_atom_rho_multipole_coeff_P10
_atom_rho_multipole_coeff_P20
_atom_rho_multipole_coeff_P21
_atom_rho_multipole_coeff_P2-1
_atom_rho_multipole_coeff_P22
_atom_rho_multipole_coeff_P2-2
_atom_rho_multipole_coeff_P30
_atom_rho_multipole_coeff_P31
_atom_rho_multipole_coeff_P3-1
_atom_rho_multipole_coeff_P32
_atom_rho_multipole_coeff_P3-2
_atom_rho_multipole_coeff_P33
_atom_rho_multipole_coeff_P3-3
_atom_rho_multipole_coeff_P40
_atom_rho_multipole_coeff_P41
_atom_rho_multipole_coeff_P4-1
_atom_rho_multipole_coeff_P42
_atom_rho_multipole_coeff_P4-2
_atom_rho_multipole_coeff_P43
_atom_rho_multipole_coeff_P4-3
_atom_rho_multipole_coeff_P44
_atom_rho_multipole_coeff_P4-4
_atom_rho_multipole_kappa
_atom_rho_multipole_kappa_prime0
_atom_rho_multipole_kappa_prime1
_atom_rho_multipole_kappa_prime2
_atom_rho_multipole_kappa_prime3
_atom_rho_multipole_kappa_prime4
S(11) 6.14(3) 0 0.004(10) -0.042(10) 0.015(10) 0.141(10) 0.012(10) -0.011(10) 0.005(10) 0.018(9) 0.122(12) -0.352(11) -0.503(12) 0.076(11) -0.023(11) 0.365(11) -0.123(10) 0.138(17) -0.021(15) 0.014(15) -0.081(14) 0.225(15) -0.061(14) -0.032(15) 0.119(14) 0.075(13) 0.966198 1.048555 1.048555 1.048555 1.048555 1.048555
S(12) 5.92(2) 0 -0.035(10) -0.039(11) -0.021(12) 0.029(11) 0.008(10) 0.016(11) -0.017(11) 0.059(10) -0.002(11) -0.032(10) -0.079(10) -0.001(10) 0.008(9) 0.155(10) -0.126(11) 0.017(14) -0.002(13) 0.012(14) 0.005(14) -0.030(13) -0.011(13) 0.002(13) 0.069(13) 0.030(14) 1.001952 1.062154 1.062154 1.062154 1.062154 1.062154
S(21) 6.14(3) 0 0.004(10) -0.042(10) 0.015(10) 0.141(10) 0.012(10) -0.011(10) 0.005(10) 0.018(9) 0.122(12) -0.352(11) -0.503(12) 0.076(11) -0.023(11) 0.365(11) -0.123(10) 0.138(17) -0.021(15) 0.014(15) -0.081(14) 0.225(15) -0.061(14) -0.032(15) 0.119(14) 0.075(13) 0.966198 1.048555 1.048555 1.048555 1.048555 1.048555
S(22) 5.92(2) 0 -0.035(10) -0.039(11) -0.021(12) 0.029(11) 0.008(10) 0.016(11) -0.017(11) 0.059(10) -0.002(11) -0.032(10) -0.079(10) -0.001(10) 0.008(9) 0.155(10) -0.126(11) 0.017(14) -0.002(13) 0.012(14) 0.005(14) -0.030(13) -0.011(13) 0.002(13) 0.069(13) 0.030(14) 1.001952 1.062154 1.062154 1.062154 1.062154 1.062154
O(11) 6.091(11) 0 0.030(8) -0.001(7) -0.057(8) -0.045(9) 0.004(8) -0.017(8) -0.004(8) -0.001(8) 0.026(6) -0.012(6) 0.009(6) -0.002(6) 0.007(6) 0.011(6) 0.008(6) 0 0 0 0 0 0 0 0 0 0.988511 1.050577 1.050577 1.050577 1.050577 1.050577
O(12) 6.136(12) 0 -0.015(8) -0.013(8) -0.036(8) -0.017(9) 0.008(8) 0.009(8) 0.006(8) 0.010(9) -0.001(6) 0.023(6) -0.005(6) -0.012(6) -0.009(6) 0.008(6) 0.024(6) 0 0 0 0 0 0 0 0 0 0.988511 1.050577 1.050577 1.050577 1.050577 1.050577
O(21) 6.091(11) 0 0.030(8) -0.001(7) -0.057(8) -0.045(9) 0.004(8) -0.017(8) -0.004(8) -0.001(8) 0.026(6) -0.012(6) 0.009(6) -0.002(6) 0.007(6) 0.011(6) 0.008(6) 0 0 0 0 0 0 0 0 0 0.988511 1.050577 1.050577 1.050577 1.050577 1.050577
O(22) 6.136(12) 0 -0.015(8) -0.013(8) -0.036(8) -0.017(9) 0.008(8) 0.009(8) 0.006(8) 0.010(9) -0.001(6) 0.023(6) -0.005(6) -0.012(6) -0.009(6) 0.008(6) 0.024(6) 0 0 0 0 0 0 0 0 0 0.988511 1.050577 1.050577 1.050577 1.050577 1.050577
N(10) 5.128(14) 0 -0.052(8) -0.111(7) -0.009(7) -0.001(7) 0.000(7) 0.002(7) 0.014(8) 0.032(7) -0.006(7) -0.007(7) -0.019(7) 0.006(7) 0.000(7) 0.095(7) 0.003(7) 0 0 0 0 0 0 0 0 0 0.98642 0.980157 0.980157 0.980157 0.980157 0.980157
N(11) 5.11(2) 0 -0.006(7) 0.007(7) -0.029(9) -0.002(9) -0.006(7) 0.003(7) 0.020(8) -0.001(7) 0.146(8) -0.005(7) -0.012(8) 0.110(7) 0.012(7) -0.035(7) -0.009(7) 0 0 0 0 0 0 0 0 0 0.98801 0.941761 0.941761 0.941761 0.941761 0.941761
N(15) 5.044(17) 0 -0.026(8) -0.002(9) -0.007(7) -0.055(8) 0.012(7) -0.002(7) -0.003(8) 0.025(8) -0.006(7) -0.001(7) 0.002(7) 0.002(7) -0.001(7) 0.212(7) -0.037(8) 0 0 0 0 0 0 0 0 0 0.997099 0.957531 0.957531 0.957531 0.957531 0.957531
N(20) 5.128(14) 0 -0.052(8) -0.111(7) -0.009(7) -0.001(7) 0.000(7) 0.002(7) 0.014(8) 0.032(7) -0.006(7) -0.007(7) -0.019(7) 0.006(7) 0.000(7) 0.095(7) 0.003(7) 0 0 0 0 0 0 0 0 0 0.98642 0.980157 0.980157 0.980157 0.980157 0.980157
N(21) 5.11(2) 0 -0.006(7) 0.007(7) -0.029(9) -0.002(9) -0.006(7) 0.003(7) 0.020(8) -0.001(7) 0.146(8) -0.005(7) -0.012(8) 0.110(7) 0.012(7) -0.035(7) -0.009(7) 0 0 0 0 0 0 0 0 0 0.98801 0.941761 0.941761 0.941761 0.941761 0.941761
N(25) 5.044(17) 0 -0.026(8) -0.002(9) -0.007(7) -0.055(8) 0.012(7) -0.002(7) -0.003(8) 0.025(8) -0.006(7) -0.001(7) 0.002(7) 0.002(7) -0.001(7) 0.212(7) -0.037(8) 0 0 0 0 0 0 0 0 0 0.997099 0.957531 0.957531 0.957531 0.957531 0.957531
C(11) 4.060(19) 0 -0.029(9) -0.010(8) -0.009(8) -0.207(8) -0.002(8) 0.017(8) -0.023(9) 0.103(9) 0.004(9) 0.004(8) 0.005(8) 0.001(9) 0.014(9) 0.278(10) -0.055(10) 0 0 0 0 0 0 0 0 0 0.994688 0.976485 0.976485 0.976485 0.976485 0.976485
C(13) 4.22(3) 0 -0.039(11) 0.026(12) -0.001(9) -0.139(10) -0.004(9) -0.003(10) -0.087(10) 0.051(11) 0.018(10) 0.018(10) 0.043(10) 0.017(10) -0.010(10) 0.265(11) -0.007(11) 0 0 0 0 0 0 0 0 0 0.988918 0.978565 0.978565 0.978565 0.978565 0.978565
C(14) 4.12(3) 0 0.022(13) -0.039(11) 0.030(9) -0.187(10) -0.005(10) -0.001(8) 0.026(10) 0.083(11) -0.004(10) 0.054(10) 0.008(9) -0.012(10) 0.012(10) 0.268(11) -0.044(12) 0 0 0 0 0 0 0 0 0 0.994538 0.954602 0.954602 0.954602 0.954602 0.954602
C(111) 3.97(2) 0 0.061(9) 0.097(9) 0.016(8) -0.113(8) -0.006(8) 0.006(8) 0.042(9) -0.072(9) -0.012(9) 0.005(8) -0.010(8) 0.002(9) 0.014(9) 0.227(9) -0.001(10) 0 0 0 0 0 0 0 0 0 0.995635 0.981607 0.981607 0.981607 0.981607 0.981607
C(112) 4.11(2) 0 -0.005(9) -0.007(9) -0.009(8) -0.200(9) -0.010(8) -0.010(8) -0.012(9) -0.005(9) 0.013(9) 0.005(8) 0.011(8) -0.008(9) 0.025(9) 0.254(9) -0.005(10) 0 0 0 0 0 0 0 0 0 0.989345 0.979147 0.979147 0.979147 0.979147 0.979147
C(113) 4.23(2) 0 0.019(10) -0.001(9) 0.008(8) -0.175(9) 0.008(8) -0.014(8) 0.012(9) 0.005(9) -0.007(9) 0.009(8) 0.020(8) 0.015(9) 0.020(9) 0.271(9) -0.001(10) 0 0 0 0 0 0 0 0 0 0.989345 0.979147 0.979147 0.979147 0.979147 0.979147
C(114) 4.05(2) 0 0.032(9) 0.048(9) 0.005(8) -0.225(9) -0.001(8) -0.013(8) -0.007(9) -0.029(9) -0.015(9) 0.012(8) 0.033(8) 0.004(9) 0.019(9) 0.269(10) -0.012(11) 0 0 0 0 0 0 0 0 0 0.991809 0.97394 0.97394 0.97394 0.97394 0.97394
C(115) 4.21(2) 0 -0.013(9) -0.010(9) -0.002(8) -0.165(9) 0.003(8) 0.025(8) -0.010(9) 0.009(9) 0.026(9) 0.011(9) 0.036(8) 0.023(9) -0.022(9) 0.250(9) -0.008(10) 0 0 0 0 0 0 0 0 0 0.989345 0.979147 0.979147 0.979147 0.979147 0.979147
C(116) 4.19(2) 0 0.029(10) 0.004(9) 0.011(8) -0.199(9) 0.001(8) -0.009(8) 0.021(9) 0.002(9) -0.009(9) 0.008(9) 0.024(8) -0.005(9) 0.008(9) 0.240(9) 0.007(10) 0 0 0 0 0 0 0 0 0 0.989345 0.979147 0.979147 0.979147 0.979147 0.979147
C(21) 4.060(19) 0 -0.029(9) -0.010(8) -0.009(8) -0.207(8) -0.002(8) 0.017(8) -0.023(9) 0.103(9) 0.004(9) 0.004(8) 0.005(8) 0.001(9) 0.014(9) 0.278(10) -0.055(10) 0 0 0 0 0 0 0 0 0 0.994688 0.976485 0.976485 0.976485 0.976485 0.976485
C(23) 4.22(3) 0 -0.039(11) 0.026(12) -0.001(9) -0.139(10) -0.004(9) -0.003(10) -0.087(10) 0.051(11) 0.018(10) 0.018(10) 0.043(10) 0.017(10) -0.010(10) 0.265(11) -0.007(11) 0 0 0 0 0 0 0 0 0 0.988918 0.978565 0.978565 0.978565 0.978565 0.978565
C(24) 4.12(3) 0 0.022(13) -0.039(11) 0.030(9) -0.187(10) -0.005(10) -0.001(8) 0.026(10) 0.083(11) -0.004(10) 0.054(10) 0.008(9) -0.012(10) 0.012(10) 0.268(11) -0.044(12) 0 0 0 0 0 0 0 0 0 0.994538 0.954602 0.954602 0.954602 0.954602 0.954602
C(211) 3.97(2) 0 0.061(9) 0.097(9) 0.016(8) -0.113(8) -0.006(8) 0.006(8) 0.042(9) -0.072(9) -0.012(9) 0.005(8) -0.010(8) 0.002(9) 0.014(9) 0.227(9) -0.001(10) 0 0 0 0 0 0 0 0 0 0.995635 0.981607 0.981607 0.981607 0.981607 0.981607
C(212) 4.11(2) 0 -0.005(9) -0.007(9) -0.009(8) -0.200(9) -0.010(8) -0.010(8) -0.012(9) -0.005(9) 0.013(9) 0.005(8) 0.011(8) -0.008(9) 0.025(9) 0.254(9) -0.005(10) 0 0 0 0 0 0 0 0 0 0.989345 0.979147 0.979147 0.979147 0.979147 0.979147
C(213) 4.23(2) 0 0.019(10) -0.001(9) 0.008(8) -0.175(9) 0.008(8) -0.014(8) 0.012(9) 0.005(9) -0.007(9) 0.009(8) 0.020(8) 0.015(9) 0.020(9) 0.271(9) -0.001(10) 0 0 0 0 0 0 0 0 0 0.989345 0.979147 0.979147 0.979147 0.979147 0.979147
C(214) 4.05(2) 0 0.032(9) 0.048(9) 0.005(8) -0.225(9) -0.001(8) -0.013(8) -0.007(9) -0.029(9) -0.015(9) 0.012(8) 0.033(8) 0.004(9) 0.019(9) 0.269(10) -0.012(11) 0 0 0 0 0 0 0 0 0 0.991809 0.97394 0.97394 0.97394 0.97394 0.97394
C(215) 4.21(2) 0 -0.013(9) -0.010(9) -0.002(8) -0.165(9) 0.003(8) 0.025(8) -0.010(9) 0.009(9) 0.026(9) 0.011(9) 0.036(8) 0.023(9) -0.022(9) 0.250(9) -0.008(10) 0 0 0 0 0 0 0 0 0 0.989345 0.979147 0.979147 0.979147 0.979147 0.979147
C(216) 4.19(2) 0 0.029(10) 0.004(9) 0.011(8) -0.199(9) 0.001(8) -0.009(8) 0.021(9) 0.002(9) -0.009(9) 0.008(9) 0.024(8) -0.005(9) 0.008(9) 0.240(9) 0.007(10) 0 0 0 0 0 0 0 0 0 0.989345 0.979147 0.979147 0.979147 0.979147 0.979147
H(11A) 0.813(9) 0 -0.014(6) -0.007(5) 0.175(7) 0.105(9) 0 0 0 0 0 0 0 0 0 0 0 0 0 0 0 0 0 0 0 0 1.192422 1.192422 1.192422 1.192422 1.192422 1.192422
H(11B) 0.813(9) 0 -0.014(6) -0.007(5) 0.175(7) 0.105(9) 0 0 0 0 0 0 0 0 0 0 0 0 0 0 0 0 0 0 0 0 1.192422 1.192422 1.192422 1.192422 1.192422 1.192422
H(13) 0.743(15) 0 -0.015(9) 0.024(8) 0.114(11) -0.005(14) 0 0 0 0 0 0 0 0 0 0 0 0 0 0 0 0 0 0 0 0 1.183158 1.183158 1.183158 1.183158 1.183158 1.183158
H(14) 0.799(15) 0 -0.015(9) -0.015(9) 0.117(11) 0.043(14) 0 0 0 0 0 0 0 0 0 0 0 0 0 0 0 0 0 0 0 0 1.183158 1.183158 1.183158 1.183158 1.183158 1.183158
H(15) 0.748(12) 0 0.030(8) 0.010(8) 0.146(10) 0.126(13) 0 0 0 0 0 0 0 0 0 0 0 0 0 0 0 0 0 0 0 0 1.192422 1.192422 1.192422 1.192422 1.192422 1.192422
H(112) 0.840(7) 0 -0.002(4) 0.013(4) 0.122(5) 0.012(6) 0 0 0 0 0 0 0 0 0 0 0 0 0 0 0 0 0 0 0 0 1.189578 1.189578 1.189578 1.189578 1.189578 1.189578
H(113) 0.840(7) 0 -0.002(4) 0.013(4) 0.122(5) 0.012(6) 0 0 0 0 0 0 0 0 0 0 0 0 0 0 0 0 0 0 0 0 1.189578 1.189578 1.189578 1.189578 1.189578 1.189578
H(115) 0.840(7) 0 -0.002(4) 0.013(4) 0.122(5) 0.012(6) 0 0 0 0 0 0 0 0 0 0 0 0 0 0 0 0 0 0 0 0 1.189578 1.189578 1.189578 1.189578 1.189578 1.189578
H(116) 0.840(7) 0 -0.002(4) 0.013(4) 0.122(5) 0.012(6) 0 0 0 0 0 0 0 0 0 0 0 0 0 0 0 0 0 0 0 0 1.189578 1.189578 1.189578 1.189578 1.189578 1.189578
H(21A) 0.813(9) 0 -0.014(6) -0.007(5) 0.175(7) 0.105(9) 0 0 0 0 0 0 0 0 0 0 0 0 0 0 0 0 0 0 0 0 1.192422 1.192422 1.192422 1.192422 1.192422 1.192422
H(21B) 0.813(9) 0 -0.014(6) -0.007(5) 0.175(7) 0.105(9) 0 0 0 0 0 0 0 0 0 0 0 0 0 0 0 0 0 0 0 0 1.192422 1.192422 1.192422 1.192422 1.192422 1.192422
H(23) 0.743(15) 0 -0.015(9) 0.024(8) 0.114(11) -0.005(14) 0 0 0 0 0 0 0 0 0 0 0 0 0 0 0 0 0 0 0 0 1.183158 1.183158 1.183158 1.183158 1.183158 1.183158
H(24) 0.799(15) 0 -0.015(9) -0.015(9) 0.117(11) 0.043(14) 0 0 0 0 0 0 0 0 0 0 0 0 0 0 0 0 0 0 0 0 1.183158 1.183158 1.183158 1.183158 1.183158 1.183158
H(25) 0.748(12) 0 0.030(8) 0.010(8) 0.146(10) 0.126(13) 0 0 0 0 0 0 0 0 0 0 0 0 0 0 0 0 0 0 0 0 1.192422 1.192422 1.192422 1.192422 1.192422 1.192422
H(212) 0.840(7) 0 -0.002(4) 0.013(4) 0.122(5) 0.012(6) 0 0 0 0 0 0 0 0 0 0 0 0 0 0 0 0 0 0 0 0 1.189578 1.189578 1.189578 1.189578 1.189578 1.189578
H(213) 0.840(7) 0 -0.002(4) 0.013(4) 0.122(5) 0.012(6) 0 0 0 0 0 0 0 0 0 0 0 0 0 0 0 0 0 0 0 0 1.189578 1.189578 1.189578 1.189578 1.189578 1.189578
H(215) 0.840(7) 0 -0.002(4) 0.013(4) 0.122(5) 0.012(6) 0 0 0 0 0 0 0 0 0 0 0 0 0 0 0 0 0 0 0 0 1.189578 1.189578 1.189578 1.189578 1.189578 1.189578
H(216) 0.840(7) 0 -0.002(4) 0.013(4) 0.122(5) 0.012(6) 0 0 0 0 0 0 0 0 0 0 0 0 0 0 0 0 0 0 0 0 1.189578 1.189578 1.189578 1.189578 1.189578 1.189578

loop_
_atom_site_label
_atom_site_type_symbol
_atom_site_fract_x
_atom_site_fract_y
_atom_site_fract_z
_atom_site_U_iso_or_equiv
_atom_site_adp_type
_atom_site_occupancy
_atom_site_symmetry_multiplicity
S(11) S 0.69196(3) 0.07106(2) 0.910327(18) 0.014 Uani 1 4
S(12) S 0.84540(4) 0.25602(3) 1.03576(2) 0.018 Uani 1 4
S(21) S 0.18315(3) 0.42609(2) 0.882105(18) 0.015 Uani 1 4
S(22) S 0.36381(3) 0.41356(4) 1.07418(2) 0.025 Uani 1 4
O(11) O 0.61907(4) 0.11114(4) 0.96258(2) 0.02 Uani 1 4
O(12) O 0.66235(4) -0.03385(3) 0.87991(3) 0.02 Uani 1 4
O(21) O 0.32131(4) 0.45550(3) 0.89862(3) 0.02 Uani 1 4
O(22) O 0.08709(5) 0.46639(3) 0.80894(2) 0.021 Uani 1 4
N(10) N 0.85031(3) 0.06990(3) 0.954868(19) 0.014 Uani 1 4
N(11) N 0.57348(4) 0.34268(3) 0.61949(2) 0.019 Uani 1 4
N(15) N 1.03870(3) 0.13278(3) 1.05239(2) 0.016 Uani 1 4
N(20) N 0.12624(3) 0.46405(3) 0.95464(2) 0.015 Uani 1 4
N(21) N 0.15450(4) -0.03040(3) 0.84786(2) 0.019 Uani 1 4
N(25) N 0.15209(3) 0.48826(3) 1.09191(2) 0.016 Uani 1 4
C(11) C 0.90952(3) 0.14197(3) 1.008607(19) 0.013 Uani 1 4
C(13) C 0.99546(5) 0.28234(3) 1.11012(3) 0.021 Uani 1 4
C(14) C 1.08714(4) 0.20918(3) 1.11035(3) 0.021 Uani 1 4
C(111) C 0.65945(3) 0.15299(3) 0.825569(19) 0.013 Uani 1 4
C(112) C 0.69348(3) 0.12030(3) 0.75709(2) 0.013 Uani 1 4
C(113) C 0.66418(3) 0.18268(3) 0.68832(2) 0.014 Uani 1 4
C(114) C 0.59846(3) 0.27829(3) 0.68624(2) 0.014 Uani 1 4
C(115) C 0.56187(4) 0.30897(3) 0.75493(2) 0.017 Uani 1 4
C(116) C 0.59329(4) 0.24735(3) 0.82435(2) 0.016 Uani 1 4
C(21) C 0.20142(3) 0.45812(3) 1.03214(2) 0.015 Uani 1 4
C(23) C 0.35349(4) 0.43048(4) 1.17231(2) 0.024 Uani 1 4
C(24) C 0.23520(4) 0.47197(3) 1.17029(2) 0.019 Uani 1 4
C(211) C 0.17425(3) 0.29085(3) 0.87736(2) 0.014 Uani 1 4
C(212) C 0.05151(3) 0.24257(3) 0.84020(2) 0.017 Uani 1 4
C(213) C 0.04524(3) 0.13586(3) 0.83141(2) 0.017 Uani 1 4
C(214) C 0.16132(3) 0.07477(3) 0.859701(19) 0.014 Uani 1 4
C(215) C 0.28334(3) 0.12369(3) 0.89939(2) 0.017 Uani 1 4
C(216) C 0.28959(3) 0.23089(3) 0.90749(2) 0.016 Uani 1 4
H(11A) H 0.495941 0.392758 0.613127 0.033 Uani 1 4
H(11B) H 0.581853 0.313263 0.566288 0.033 Uani 1 4
H(13) H 1.007333 0.347323 1.151555 0.035 Uani 1 4
H(14) H 1.189248 0.199206 1.148721 0.033 Uani 1 4
H(15) H 1.092502 0.064288 1.049192 0.028 Uani 1 4
H(112) H 0.741964 0.046091 0.757857 0.028 Uani 1 4
H(113) H 0.686203 0.156779 0.634003 0.031 Uani 1 4
H(115) H 0.498668 0.376407 0.75023 0.031 Uani 1 4
H(116) H 0.568375 0.269553 0.878585 0.03 Uani 1 4
H(21A) H 0.241949 -0.070894 0.864568 0.029 Uani 1 4
H(21B) H 0.068329 -0.061447 0.810416 0.031 Uani 1 4
H(23) H 0.441424 0.411026 1.222332 0.036 Uani 1 4
H(24) H 0.198762 0.491516 1.220846 0.036 Uani 1 4
H(25) H 0.052376 0.515424 1.076435 0.031 Uani 1 4
H(212) H -0.039152 0.287183 0.815736 0.03 Uani 1 4
H(213) H -0.050098 0.099316 0.802186 0.031 Uani 1 4
H(215) H 0.373548 0.078342 0.92316 0.029 Uani 1 4
H(216) H 0.38438 0.268898 0.935401 0.03 Uani 1 4

loop_
_atom_site_aniso_label
_atom_site_aniso_U_11
_atom_site_aniso_U_22
_atom_site_aniso_U_33
_atom_site_aniso_U_23
_atom_site_aniso_U_13
_atom_site_aniso_U_12
S(11) 0.01193(8) 0.01698(10) 0.01150(8) 0.00064(7) 0.00243(7) -0.00156(7)
S(12) 0.01766(10) 0.01392(10) 0.02160(11) -0.00139(8) 0.00537(8) 0.00117(8)
S(21) 0.01427(9) 0.01446(9) 0.01419(9) 0.00195(7) 0.00270(7) 0.00056(7)
S(22) 0.01425(10) 0.03821(16) 0.01769(11) -0.00488(10) -0.00040(8) 0.01027(10)
O(11) 0.01463(13) 0.03233(18) 0.01385(12) 0.00158(13) 0.00587(10) 0.00081(13)
O(12) 0.02086(15) 0.01701(14) 0.01835(14) 0.00072(12) 0.00171(12) -0.00636(12)
O(21) 0.01741(14) 0.01925(15) 0.02341(15) 0.00083(13) 0.00746(12) -0.00387(12)
O(22) 0.02475(16) 0.01996(15) 0.01535(13) 0.00503(12) 0.00078(12) 0.00301(13)
N(10) 0.01217(10) 0.01563(12) 0.01222(10) -0.00116(9) 0.00117(8) 0.00023(9)
N(11) 0.02062(14) 0.01945(14) 0.01846(13) 0.00678(11) 0.00729(11) 0.00418(11)
N(15) 0.01295(11) 0.01589(12) 0.01738(12) -0.00226(10) 0.00047(9) -0.00031(9)
N(20) 0.01285(11) 0.01711(13) 0.01435(11) -0.00029(9) 0.00115(9) 0.00332(9)
N(21) 0.02085(14) 0.01447(13) 0.01850(12) 0.00018(10) 0.00308(11) -0.00038(10)
N(25) 0.01227(11) 0.01784(13) 0.01503(11) -0.00127(10) 0.00180(9) 0.00224(9)
C(11) 0.01263(11) 0.01327(11) 0.01283(10) -0.00027(9) 0.00233(8) -0.00048(9)
C(13) 0.02302(16) 0.01615(14) 0.02358(16) -0.00564(12) 0.00483(13) -0.00369(12)
C(14) 0.01767(14) 0.01867(15) 0.02122(14) -0.00411(12) -0.00017(11) -0.00339(12)
C(111) 0.01210(10) 0.01511(12) 0.01115(10) -0.00021(9) 0.00279(8) 0.00075(9)
C(112) 0.01273(10) 0.01449(12) 0.01262(10) 0.00077(9) 0.00411(8) 0.00213(9)
C(113) 0.01497(11) 0.01562(12) 0.01306(11) 0.00151(9) 0.00570(9) 0.00221(9)
C(114) 0.01402(11) 0.01430(12) 0.01414(11) 0.00200(9) 0.00445(9) 0.00112(9)
C(115) 0.02042(14) 0.01487(13) 0.01661(12) 0.00070(10) 0.00675(11) 0.00436(10)
C(116) 0.01945(13) 0.01677(13) 0.01366(11) -0.00063(10) 0.00581(10) 0.00369(10)
C(21) 0.01172(11) 0.01588(12) 0.01415(11) -0.00101(9) 0.00104(9) 0.00196(9)
C(23) 0.01677(14) 0.0341(2) 0.01591(13) -0.00339(14) -0.00183(11) 0.00823(14)
C(24) 0.01624(13) 0.02407(16) 0.01464(12) -0.00270(11) 0.00154(10) 0.00322(12)
C(211) 0.01109(10) 0.01462(12) 0.01438(11) 0.00022(9) 0.00228(8) 0.00069(9)
C(212) 0.01095(11) 0.01639(13) 0.01999(13) -0.00113(11) 0.00126(9) 0.00111(9)
C(213) 0.01147(11) 0.01687(13) 0.01980(13) -0.00161(11) 0.00193(9) -0.00062(10)
C(214) 0.01366(11) 0.01437(12) 0.01284(10) 0.00024(9) 0.00313(9) -0.00004(9)
C(215) 0.01242(11) 0.01564(13) 0.01975(13) -0.00042(11) 0.00079(10) 0.00208(10)
C(216) 0.01091(11) 0.01571(13) 0.01969(13) -0.00101(10) 0.00126(9) 0.00053(9)
H(11A) 0.030877 0.034312 0.033372 0.00639 0.010888 0.01313
H(11B) 0.037724 0.037859 0.026163 0.003938 0.012658 0.010638
H(13) 0.029537 0.032615 0.037294 -0.01624 0.002282 0.002861
H(14) 0.020558 0.035149 0.035579 -0.008379 -0.002106 0.003673
H(15) 0.02532 0.023913 0.032083 -0.004807 0.003429 0.004164
H(112) 0.034286 0.022642 0.029216 0.00268 0.010772 0.00687
H(113) 0.040103 0.032779 0.024118 0.002421 0.01418 0.007374
H(115) 0.032972 0.027435 0.033947 0.004848 0.011747 0.010628
H(116) 0.034885 0.031375 0.024083 -0.000947 0.011665 0.004404
H(21A) 0.019505 0.028912 0.037128 -0.000047 0.004951 0.005187
H(21B) 0.019782 0.029723 0.03781 -0.00449 0.001982 -0.001155
H(23) 0.026372 0.051253 0.024425 -0.002685 -0.000964 0.011887
H(24) 0.032932 0.050188 0.024514 -0.004256 0.008858 0.01176
H(25) 0.022506 0.041807 0.027682 0.000014 0.004582 0.008879
H(212) 0.021798 0.027744 0.03542 0.002182 0.001827 0.005473
H(213) 0.020242 0.028794 0.039137 -0.002768 0.001552 -0.002249
H(215) 0.020992 0.028741 0.034455 0.002105 0.002929 0.00546
H(216) 0.020971 0.029774 0.033628 -0.002851 0.001734 -0.002965

loop_
_exptl_crystal_face_index_h
_exptl_crystal_face_index_k
_exptl_crystal_face_index_l
_exptl_crystal_face_perp_dist
0 0 -1 0.031
0 0 1 0.096
1 0 1 0.168
-1 0 -1 0.116
-1 0 1 0.165
0 -1 0 0.28
0 1 0 0.28
1 0 -1 0.18
-2 4 1 0.268
-4 -5 2 0.287
12 -13 -5 0.283

loop_
_geom_angle_atom_site_label_1
_geom_angle_atom_site_label_2
_geom_angle_atom_site_label_3
_geom_angle
_geom_angle_site_symmetry_1
_geom_angle_site_symmetry_2
_geom_angle_site_symmetry_3
_geom_angle_publ_flag
O(11) S(11) O(12) 117.54(3) 1_555 1_555 1_555 yes
O(11) S(11) N(10) 112.14(3) 1_555 1_555 1_555 yes
O(11) S(11) C(111) 107.32(3) 1_555 1_555 1_555 yes
O(12) S(11) N(10) 103.91(3) 1_555 1_555 1_555 yes
O(12) S(11) C(111) 107.30(3) 1_555 1_555 1_555 yes
N(10) S(11) C(111) 108.25(2) 1_555 1_555 1_555 yes
C(11) S(12) C(13) 91.35(2) 1_555 1_555 1_555 yes
O(21) S(21) O(22) 117.98(3) 1_555 1_555 1_555 yes
O(21) S(21) N(20) 110.91(3) 1_555 1_555 1_555 yes
O(21) S(21) C(211) 107.93(3) 1_555 1_555 1_555 yes
O(22) S(21) N(20) 103.76(3) 1_555 1_555 1_555 yes
O(22) S(21) C(211) 107.73(3) 1_555 1_555 1_555 yes
N(20) S(21) C(211) 108.13(2) 1_555 1_555 1_555 yes
C(21) S(22) C(23) 90.98(2) 1_555 1_555 1_555 yes
S(11) N(10) C(11) 121.60(3) 1_555 1_555 1_555 yes
C(114) N(11) H(11A) 114.45(3) 1_555 1_555 1_555 yes
C(114) N(11) H(11B) 118.57(4) 1_555 1_555 1_555 yes
H(11A) N(11) H(11B) 115.18(4) 1_555 1_555 1_555 yes
C(11) N(15) C(14) 115.34(3) 1_555 1_555 1_555 yes
C(11) N(15) H(15) 120.63(3) 1_555 1_555 1_555 yes
C(14) N(15) H(15) 123.13(3) 1_555 1_555 1_555 yes
S(21) N(20) C(21) 120.70(3) 1_555 1_555 1_555 yes
C(214) N(21) H(21A) 117.61(3) 1_555 1_555 1_555 yes
C(214) N(21) H(21B) 118.60(3) 1_555 1_555 1_555 yes
H(21A) N(21) H(21B) 121.86(4) 1_555 1_555 1_555 yes
C(21) N(25) C(24) 115.24(3) 1_555 1_555 1_555 yes
C(21) N(25) H(25) 119.21(3) 1_555 1_555 1_555 yes
C(24) N(25) H(25) 125.30(3) 1_555 1_555 1_555 yes
S(12) C(11) N(10) 129.97(3) 1_555 1_555 1_555 yes
S(12) C(11) N(15) 109.44(3) 1_555 1_555 1_555 yes
N(10) C(11) N(15) 120.59(3) 1_555 1_555 1_555 yes
S(12) C(13) C(14) 110.72(3) 1_555 1_555 1_555 yes
S(12) C(13) H(13) 122.21(4) 1_555 1_555 1_555 yes
C(14) C(13) H(13) 126.98(4) 1_555 1_555 1_555 yes
N(15) C(14) C(13) 113.02(4) 1_555 1_555 1_555 yes
N(15) C(14) H(14) 115.64(4) 1_555 1_555 1_555 yes
C(13) C(14) H(14) 131.31(4) 1_555 1_555 1_555 yes
S(11) C(111) C(112) 119.09(3) 1_555 1_555 1_555 yes
S(11) C(111) C(116) 120.51(3) 1_555 1_555 1_555 yes
C(112) C(111) C(116) 120.30(3) 1_555 1_555 1_555 yes
C(111) C(112) C(113) 119.85(3) 1_555 1_555 1_555 yes
C(111) C(112) H(112) 119.85(3) 1_555 1_555 1_555 yes
C(113) C(112) H(112) 120.30(3) 1_555 1_555 1_555 yes
C(112) C(113) C(114) 120.60(3) 1_555 1_555 1_555 yes
C(112) C(113) H(113) 120.53(3) 1_555 1_555 1_555 yes
C(114) C(113) H(113) 118.77(3) 1_555 1_555 1_555 yes
N(11) C(114) C(113) 121.08(3) 1_555 1_555 1_555 yes
N(11) C(114) C(115) 120.01(3) 1_555 1_555 1_555 yes
C(113) C(114) C(115) 118.88(3) 1_555 1_555 1_555 yes
C(114) C(115) C(116) 120.52(3) 1_555 1_555 1_555 yes
C(114) C(115) H(115) 118.86(3) 1_555 1_555 1_555 yes
C(116) C(115) H(115) 120.21(3) 1_555 1_555 1_555 yes
C(111) C(116) C(115) 119.82(3) 1_555 1_555 1_555 yes
C(111) C(116) H(116) 117.89(3) 1_555 1_555 1_555 yes
C(115) C(116) H(116) 122.29(3) 1_555 1_555 1_555 yes
S(22) C(21) N(20) 130.14(3) 1_555 1_555 1_555 yes
S(22) C(21) N(25) 109.76(3) 1_555 1_555 1_555 yes
N(20) C(21) N(25) 120.09(3) 1_555 1_555 1_555 yes
S(22) C(23) C(24) 110.93(3) 1_555 1_555 1_555 yes
S(22) C(23) H(23) 116.81(3) 1_555 1_555 1_555 yes
C(24) C(23) H(23) 132.15(4) 1_555 1_555 1_555 yes
N(25) C(24) C(23) 112.94(4) 1_555 1_555 1_555 yes
N(25) C(24) H(24) 118.41(3) 1_555 1_555 1_555 yes
C(23) C(24) H(24) 128.63(4) 1_555 1_555 1_555 yes
S(21) C(211) C(212) 119.63(3) 1_555 1_555 1_555 yes
S(21) C(211) C(216) 120.46(3) 1_555 1_555 1_555 yes
C(212) C(211) C(216) 119.86(3) 1_555 1_555 1_555 yes
C(211) C(212) C(213) 119.93(3) 1_555 1_555 1_555 yes
C(211) C(212) H(212) 121.39(3) 1_555 1_555 1_555 yes
C(213) C(212) H(212) 118.63(3) 1_555 1_555 1_555 yes
C(212) C(213) C(214) 120.74(3) 1_555 1_555 1_555 yes
C(212) C(213) H(213) 119.35(3) 1_555 1_555 1_555 yes
C(214) C(213) H(213) 119.91(3) 1_555 1_555 1_555 yes
N(21) C(214) C(213) 120.12(3) 1_555 1_555 1_555 yes
N(21) C(214) C(215) 121.00(3) 1_555 1_555 1_555 yes
C(213) C(214) C(215) 118.88(3) 1_555 1_555 1_555 yes
C(214) C(215) C(216) 120.24(3) 1_555 1_555 1_555 yes
C(214) C(215) H(215) 120.37(3) 1_555 1_555 1_555 yes
C(216) C(215) H(215) 119.39(3) 1_555 1_555 1_555 yes
C(211) C(216) C(215) 120.29(3) 1_555 1_555 1_555 yes
C(211) C(216) H(216) 119.41(3) 1_555 1_555 1_555 yes
C(215) C(216) H(216) 120.27(3) 1_555 1_555 1_555 yes

loop_
_geom_bond_atom_site_label_1
_geom_bond_atom_site_label_2
_geom_bond_distance
_geom_bond_site_symmetry_1
_geom_bond_site_symmetry_2
_geom_bond_publ_flag
S(11) O(11) 1.4449(5) 1_555 1_555 yes
S(11) O(12) 1.4502(5) 1_555 1_555 yes
S(11) N(10) 1.6069(4) 1_555 1_555 yes
S(11) C(111) 1.7488(4) 1_555 1_555 yes
S(12) C(11) 1.7414(5) 1_555 1_555 yes
S(12) C(13) 1.7348(5) 1_555 1_555 yes
S(21) O(21) 1.4441(5) 1_555 1_555 yes
S(21) O(22) 1.4489(5) 1_555 1_555 yes
S(21) N(20) 1.6175(4) 1_555 1_555 yes
S(21) C(211) 1.7478(5) 1_555 1_555 yes
S(22) C(21) 1.7370(5) 1_555 1_555 yes
S(22) C(23) 1.7396(6) 1_555 1_555 yes
N(10) C(11) 1.3250(4) 1_555 1_555 yes
N(11) C(114) 1.3766(5) 1_555 1_555 yes
N(11) H(11A) 1.0200(4) 1_555 1_555 yes
N(11) H(11B) 1.0200(4) 1_555 1_555 yes
N(15) C(11) 1.3426(4) 1_555 1_555 yes
N(15) C(14) 1.3841(5) 1_555 1_555 yes
N(15) H(15) 1.0600(4) 1_555 1_555 yes
N(20) C(21) 1.3289(5) 1_555 1_555 yes
N(21) C(214) 1.3707(5) 1_555 1_555 yes
N(21) H(21A) 1.0200(4) 1_555 1_555 yes
N(21) H(21B) 1.0200(4) 1_555 1_555 yes
N(25) C(21) 1.3442(5) 1_555 1_555 yes
N(25) C(24) 1.3811(5) 1_555 1_555 yes
N(25) H(25) 1.0600(3) 1_555 1_555 yes
C(13) C(14) 1.3488(6) 1_555 1_555 yes
C(13) H(13) 1.0830(4) 1_555 1_555 yes
C(14) H(14) 1.0830(4) 1_555 1_555 yes
C(111) C(112) 1.3983(4) 1_555 1_555 yes
C(111) C(116) 1.3994(5) 1_555 1_555 yes
C(112) C(113) 1.3861(5) 1_555 1_555 yes
C(112) H(112) 1.0830(3) 1_555 1_555 yes
C(113) C(114) 1.4092(5) 1_555 1_555 yes
C(113) H(113) 1.0830(3) 1_555 1_555 yes
C(114) C(115) 1.4080(5) 1_555 1_555 yes
C(115) C(116) 1.3884(5) 1_555 1_555 yes
C(115) H(115) 1.0830(4) 1_555 1_555 yes
C(116) H(116) 1.0830(3) 1_555 1_555 yes
C(23) C(24) 1.3457(6) 1_555 1_555 yes
C(23) H(23) 1.0830(4) 1_555 1_555 yes
C(24) H(24) 1.0830(4) 1_555 1_555 yes
C(211) C(212) 1.3998(5) 1_555 1_555 yes
C(211) C(216) 1.3983(5) 1_555 1_555 yes
C(212) C(213) 1.3844(5) 1_555 1_555 yes
C(212) H(212) 1.0830(3) 1_555 1_555 yes
C(213) C(214) 1.4094(5) 1_555 1_555 yes
C(213) H(213) 1.0830(3) 1_555 1_555 yes
C(214) C(215) 1.4059(5) 1_555 1_555 yes
C(215) C(216) 1.3896(5) 1_555 1_555 yes
C(215) H(215) 1.0830(3) 1_555 1_555 yes
C(216) H(216) 1.0830(3) 1_555 1_555 yes

loop_
_geom_torsion_atom_site_label_1
_geom_torsion_atom_site_label_2
_geom_torsion_atom_site_label_3
_geom_torsion_atom_site_label_4
_geom_torsion
_geom_torsion_site_symmetry_1
_geom_torsion_site_symmetry_2
_geom_torsion_site_symmetry_3
_geom_torsion_site_symmetry_4
_geom_torsion_publ_flag
O(11) S(11) N(10) C(11) -33.56(3) 1_555 1_555 1_555 1_555 yes
O(11) S(11) C(111) C(112) -166.20(4) 1_555 1_555 1_555 1_555 yes
O(11) S(11) C(111) C(116) 10.12(3) 1_555 1_555 1_555 1_555 yes
O(12) S(11) N(10) C(11) -161.52(4) 1_555 1_555 1_555 1_555 yes
O(12) S(11) C(111) C(112) -39.01(3) 1_555 1_555 1_555 1_555 yes
O(12) S(11) C(111) C(116) 137.31(4) 1_555 1_555 1_555 1_555 yes
C(111) S(11) N(10) C(11) 84.64(3) 1_555 1_555 1_555 1_555 yes
N(10) S(11) C(111) C(112) 72.57(3) 1_555 1_555 1_555 1_555 yes
N(10) S(11) C(111) C(116) -111.11(4) 1_555 1_555 1_555 1_555 yes
C(13) S(12) C(11) N(10) 176.39(4) 1_555 1_555 1_555 1_555 yes
C(13) S(12) C(11) N(15) -3.30(3) 1_555 1_555 1_555 1_555 yes
C(11) S(12) C(13) C(14) 2.03(3) 1_555 1_555 1_555 1_555 yes
C(11) S(12) C(13) H(13) -174.82(4) 1_555 1_555 1_555 1_555 yes
O(21) S(21) N(20) C(21) -39.63(3) 1_555 1_555 1_555 1_555 yes
O(21) S(21) C(211) C(212) -162.13(4) 1_555 1_555 1_555 1_555 yes
O(21) S(21) C(211) C(216) 15.34(3) 1_555 1_555 1_555 1_555 yes
O(22) S(21) N(20) C(21) -167.27(4) 1_555 1_555 1_555 1_555 yes
O(22) S(21) C(211) C(212) -33.73(3) 1_555 1_555 1_555 1_555 yes
O(22) S(21) C(211) C(216) 143.74(4) 1_555 1_555 1_555 1_555 yes
C(211) S(21) N(20) C(21) 78.53(3) 1_555 1_555 1_555 1_555 yes
N(20) S(21) C(211) C(212) 77.83(3) 1_555 1_555 1_555 1_555 yes
N(20) S(21) C(211) C(216) -104.70(4) 1_555 1_555 1_555 1_555 yes
C(23) S(22) C(21) N(20) -175.52(4) 1_555 1_555 1_555 1_555 yes
C(23) S(22) C(21) N(25) 3.54(3) 1_555 1_555 1_555 1_555 yes
C(21) S(22) C(23) C(24) -2.77(3) 1_555 1_555 1_555 1_555 yes
C(21) S(22) C(23) H(23) -179.38(4) 1_555 1_555 1_555 1_555 yes
S(11) N(10) C(11) S(12) -7.83(3) 1_555 1_555 1_555 1_555 yes
S(11) N(10) C(11) N(15) 171.83(5) 1_555 1_555 1_555 1_555 yes
H(11A) N(11) C(114) C(113) 156.26(5) 1_555 1_555 1_555 1_555 yes
H(11A) N(11) C(114) C(115) -25.69(3) 1_555 1_555 1_555 1_555 yes
H(11B) N(11) C(114) C(113) 15.01(3) 1_555 1_555 1_555 1_555 yes
H(11B) N(11) C(114) C(115) -166.94(6) 1_555 1_555 1_555 1_555 yes
C(14) N(15) C(11) S(12) 3.86(3) 1_555 1_555 1_555 1_555 yes
C(14) N(15) C(11) N(10) -175.86(5) 1_555 1_555 1_555 1_555 yes
C(11) N(15) C(14) C(13) -2.42(4) 1_555 1_555 1_555 1_555 yes
C(11) N(15) C(14) H(14) 175.84(5) 1_555 1_555 1_555 1_555 yes
H(15) N(15) C(11) S(12) 173.31(4) 1_555 1_555 1_555 1_555 yes
H(15) N(15) C(11) N(10) -6.42(3) 1_555 1_555 1_555 1_555 yes
H(15) N(15) C(14) C(13) -171.57(6) 1_555 1_555 1_555 1_555 yes
H(15) N(15) C(14) H(14) 6.69(3) 1_555 1_555 1_555 1_555 yes
S(21) N(20) C(21) S(22) 0.13(3) 1_555 1_555 1_555 1_555 yes
S(21) N(20) C(21) N(25) -178.85(5) 1_555 1_555 1_555 1_555 yes
H(21A) N(21) C(214) C(213) 174.53(5) 1_555 1_555 1_555 1_555 yes
H(21A) N(21) C(214) C(215) -4.97(3) 1_555 1_555 1_555 1_555 yes
H(21B) N(21) C(214) C(213) 10.06(3) 1_555 1_555 1_555 1_555 yes
H(21B) N(21) C(214) C(215) -169.44(6) 1_555 1_555 1_555 1_555 yes
C(24) N(25) C(21) S(22) -3.56(3) 1_555 1_555 1_555 1_555 yes
C(24) N(25) C(21) N(20) 175.60(5) 1_555 1_555 1_555 1_555 yes
C(21) N(25) C(24) C(23) 1.51(4) 1_555 1_555 1_555 1_555 yes
C(21) N(25) C(24) H(24) -177.21(5) 1_555 1_555 1_555 1_555 yes
H(25) N(25) C(21) S(22) -178.11(4) 1_555 1_555 1_555 1_555 yes
H(25) N(25) C(21) N(20) 1.06(3) 1_555 1_555 1_555 1_555 yes
H(25) N(25) C(24) C(23) 175.67(6) 1_555 1_555 1_555 1_555 yes
H(25) N(25) C(24) H(24) -3.05(3) 1_555 1_555 1_555 1_555 yes
S(12) C(13) C(14) N(15) -0.26(3) 1_555 1_555 1_555 1_555 yes
S(12) C(13) C(14) H(14) -178.18(7) 1_555 1_555 1_555 1_555 yes
H(13) C(13) C(14) N(15) 176.40(7) 1_555 1_555 1_555 1_555 yes
H(13) C(13) C(14) H(14) -1.51(4) 1_555 1_555 1_555 1_555 yes
S(11) C(111) C(112) C(113) 177.75(5) 1_555 1_555 1_555 1_555 yes
S(11) C(111) C(112) H(112) -1.81(3) 1_555 1_555 1_555 1_555 yes
S(11) C(111) C(116) C(115) -176.57(5) 1_555 1_555 1_555 1_555 yes
S(11) C(111) C(116) H(116) 3.44(3) 1_555 1_555 1_555 1_555 yes
C(116) C(111) C(112) C(113) 1.42(3) 1_555 1_555 1_555 1_555 yes
C(112) C(111) C(116) C(115) -0.30(3) 1_555 1_555 1_555 1_555 yes
C(116) C(111) C(112) H(112) -178.13(5) 1_555 1_555 1_555 1_555 yes
C(112) C(111) C(116) H(116) 179.71(5) 1_555 1_555 1_555 1_555 yes
C(111) C(112) C(113) C(114) -0.96(3) 1_555 1_555 1_555 1_555 yes
C(111) C(112) C(113) H(113) -177.38(5) 1_555 1_555 1_555 1_555 yes
H(112) C(112) C(113) C(114) 178.59(5) 1_555 1_555 1_555 1_555 yes
H(112) C(112) C(113) H(113) 2.18(3) 1_555 1_555 1_555 1_555 yes
C(112) C(113) C(114) N(11) 177.47(5) 1_555 1_555 1_555 1_555 yes
C(112) C(113) C(114) C(115) -0.60(3) 1_555 1_555 1_555 1_555 yes
H(113) C(113) C(114) N(11) -6.06(3) 1_555 1_555 1_555 1_555 yes
H(113) C(113) C(114) C(115) 175.87(5) 1_555 1_555 1_555 1_555 yes
N(11) C(114) C(115) C(116) -176.35(5) 1_555 1_555 1_555 1_555 yes
N(11) C(114) C(115) H(115) 10.97(3) 1_555 1_555 1_555 1_555 yes
C(113) C(114) C(115) C(116) 1.74(3) 1_555 1_555 1_555 1_555 yes
C(113) C(114) C(115) H(115) -170.94(5) 1_555 1_555 1_555 1_555 yes
C(114) C(115) C(116) C(111) -1.29(3) 1_555 1_555 1_555 1_555 yes
C(114) C(115) C(116) H(116) 178.70(6) 1_555 1_555 1_555 1_555 yes
H(115) C(115) C(116) C(111) 171.29(6) 1_555 1_555 1_555 1_555 yes
H(115) C(115) C(116) H(116) -8.72(3) 1_555 1_555 1_555 1_555 yes
S(22) C(23) C(24) N(25) 1.31(3) 1_555 1_555 1_555 1_555 yes
S(22) C(23) C(24) H(24) 179.87(6) 1_555 1_555 1_555 1_555 yes
H(23) C(23) C(24) N(25) 177.23(7) 1_555 1_555 1_555 1_555 yes
H(23) C(23) C(24) H(24) -4.21(4) 1_555 1_555 1_555 1_555 yes
S(21) C(211) C(212) C(213) 175.74(5) 1_555 1_555 1_555 1_555 yes
S(21) C(211) C(212) H(212) -1.82(3) 1_555 1_555 1_555 1_555 yes
S(21) C(211) C(216) C(215) -176.28(5) 1_555 1_555 1_555 1_555 yes
S(21) C(211) C(216) H(216) 1.68(3) 1_555 1_555 1_555 1_555 yes
C(216) C(211) C(212) C(213) -1.74(3) 1_555 1_555 1_555 1_555 yes
C(212) C(211) C(216) C(215) 1.18(3) 1_555 1_555 1_555 1_555 yes
C(216) C(211) C(212) H(212) -179.31(5) 1_555 1_555 1_555 1_555 yes
C(212) C(211) C(216) H(216) 179.15(5) 1_555 1_555 1_555 1_555 yes
C(211) C(212) C(213) C(214) 0.16(3) 1_555 1_555 1_555 1_555 yes
C(211) C(212) C(213) H(213) -179.56(5) 1_555 1_555 1_555 1_555 yes
H(212) C(212) C(213) C(214) 177.79(5) 1_555 1_555 1_555 1_555 yes
H(212) C(212) C(213) H(213) -1.93(3) 1_555 1_555 1_555 1_555 yes
C(212) C(213) C(214) N(21) -177.55(5) 1_555 1_555 1_555 1_555 yes
C(212) C(213) C(214) C(215) 1.96(3) 1_555 1_555 1_555 1_555 yes
H(213) C(213) C(214) N(21) 2.18(3) 1_555 1_555 1_555 1_555 yes
H(213) C(213) C(214) C(215) -178.32(5) 1_555 1_555 1_555 1_555 yes
N(21) C(214) C(215) C(216) 176.98(5) 1_555 1_555 1_555 1_555 yes
N(21) C(214) C(215) H(215) -2.15(3) 1_555 1_555 1_555 1_555 yes
C(213) C(214) C(215) C(216) -2.52(3) 1_555 1_555 1_555 1_555 yes
C(213) C(214) C(215) H(215) 178.35(5) 1_555 1_555 1_555 1_555 yes
C(214) C(215) C(216) C(211) 0.97(3) 1_555 1_555 1_555 1_555 yes
C(214) C(215) C(216) H(216) -176.98(5) 1_555 1_555 1_555 1_555 yes
H(215) C(215) C(216) C(211) -179.89(5) 1_555 1_555 1_555 1_555 yes
H(215) C(215) C(216) H(216) 2.16(3) 1_555 1_555 1_555 1_555 yes

loop_
_atom_site_anharm_gc_c_label
_atom_site_anharm_gc_c_111
_atom_site_anharm_gc_c_222
_atom_site_anharm_gc_c_333
_atom_site_anharm_gc_c_112
_atom_site_anharm_gc_c_122
_atom_site_anharm_gc_c_113
_atom_site_anharm_gc_c_133
_atom_site_anharm_gc_c_223
_atom_site_anharm_gc_c_233
_atom_site_anharm_gc_c_123
S(11) 0.00003(2) 0.000084(12) 0.000003(4) 0.000041(8) -0.000015(6) 0.000007(6) 0.000007(4) 0.000020(4) 0.000009(3) 0.000009(3)
S(12) 0.00022(3) 0.000011(12) -0.000001(6) -0.000007(9) 0.000015(7) 0.000066(8) 0.000054(5) 0.000006(5) -0.000006(4) -0.000003(4)
S(21) -0.00007(2) -0.000009(11) 0.000001(5) -0.000036(8) 0.000006(6) 0.000037(7) 0.000015(4) 0.000015(4) -0.000007(3) 0.000022(3)
S(22) -0.00018(2) -0.00042(2) -0.000027(6) -0.000299(12) -0.000381(12) 0.000037(8) 0.000028(5) -0.000022(7) 0.000056(5) 0.000010(5)

loop_
_atom_site_anharm_gc_d_label
_atom_site_anharm_gc_d_1111
_atom_site_anharm_gc_d_2222
_atom_site_anharm_gc_d_3333
_atom_site_anharm_gc_d_1112
_atom_site_anharm_gc_d_1222
_atom_site_anharm_gc_d_1113
_atom_site_anharm_gc_d_1333
_atom_site_anharm_gc_d_2223
_atom_site_anharm_gc_d_2333
_atom_site_anharm_gc_d_1122
_atom_site_anharm_gc_d_1133
_atom_site_anharm_gc_d_2233
_atom_site_anharm_gc_d_1123
_atom_site_anharm_gc_d_1223
_atom_site_anharm_gc_d_1233
S(11) 0.000033(10) 0.000011(5) 0.0000090(14) 0.000001(4) 0.000003(3) 0.000009(3) 0.0000041(12) -0.0000038(18) -0.0000045(9) 0.000001(2) 0.0000051(15) 0.0000017(8) -0.0000007(14) 0.0000000(10) -0.0000016(8)
S(12) 0.000002(13) 0.000011(5) 0.000016(2) 0.000008(5) 0.000003(3) 0.000000(4) 0.0000041(18) 0.0000010(19) -0.0000018(12) 0.000000(3) 0.000005(2) -0.0000003(11) 0.0000032(18) -0.0000032(13) 0.0000010(11)
S(21) 0.000021(11) 0.000035(5) 0.0000127(15) -0.000001(4) 0.000002(3) -0.000004(3) 0.0000006(13) -0.0000012(18) 0.0000016(10) 0.000001(2) 0.0000015(16) 0.0000015(9) 0.0000007(15) -0.0000019(11) -0.0000014(9)
S(22) 0.000025(13) 0.000233(12) 0.0000117(19) 0.000037(6) 0.000108(6) -0.000010(4) 0.0000004(15) -0.000033(4) -0.0000017(15) 0.000067(5) 0.0000022(18) 0.0000096(16) -0.000014(2) -0.000022(2) 0.0000046(12)
